data_4060817
loop_
_publ_author_name
'Takagi, Fusao'
'Seino, Hidetake'
'Mizobe, Yasushi'
'Hidai, Masanobu'

_publ_section_title
;
Synthesis of a New Tetrakis(hydrosulfido) Diiridium Complex and Its 
Conversion into Homo- and Heterometallic Sulfido-Hydrosulfido Clusters
;
_journal_issue 4
_journal_name_full Organometallics
_journal_page_first 694
_journal_page_last 699
_journal_paper_doi 10.1021/om0108550
_journal_volume 21
_journal_year 2002
_chemical_formula_sum 'C30 H48 Cl Ir3 S4'
_chemical_formula_weight 1149.06
_space_group_IT_number 57
_symmetry_cell_setting orthorhombic
_symmetry_space_group_name_Hall '-P 2c 2b'
_symmetry_space_group_name_H-M 'P b c m'
_audit_creation_date 'Fri Aug 17 02:34:23 2001'
_audit_creation_method 'from TEXRAY.INF file'
_cell_angle_alpha 90
_cell_angle_beta 90
_cell_angle_gamma 90
_cell_formula_units_Z 4
_cell_length_a 9.894(2)
_cell_length_b 19.736(3)
_cell_length_c 18.098(2)
_cell_measurement_reflns_used 25
_cell_measurement_temperature 296.2
_cell_measurement_theta_max 19.9
_cell_measurement_theta_min 19.0
_cell_volume 3533(1)
_computing_cell_refinement 'Rigaku/AFC Diffractometer Control'
_computing_data_collection 'Rigaku/AFC Diffractometer Control'
_computing_data_reduction teXsan
_computing_publication_material teXsan
_computing_structure_refinement teXsan
_computing_structure_solution 'DIRDIF92 (PATTY)'
_diffrn_ambient_temperature 296.2
_diffrn_measurement_device_type 'Rigaku AFC7R'
_diffrn_measurement_method \w-2\q
_diffrn_orient_matrix_UB_11 0.09973
_diffrn_orient_matrix_UB_12 0.00739
_diffrn_orient_matrix_UB_13 -0.00395
_diffrn_orient_matrix_UB_21 -0.01442
_diffrn_orient_matrix_UB_22 0.05009
_diffrn_orient_matrix_UB_23 0.00262
_diffrn_orient_matrix_UB_31 0.00784
_diffrn_orient_matrix_UB_32 -0.00185
_diffrn_orient_matrix_UB_33 0.05505
_diffrn_radiation_detector 'scintillation counter'
_diffrn_radiation_monochromator graphite
_diffrn_radiation_source 'Rigaku rotating anode'
_diffrn_radiation_type 'Mo K\a'
_diffrn_radiation_wavelength 0.7107
_diffrn_reflns_av_R_equivalents 1.066
_diffrn_reflns_av_sigmaI/netI 0.070
_diffrn_reflns_limit_h_max 12
_diffrn_reflns_limit_h_min 0
_diffrn_reflns_limit_k_max 25
_diffrn_reflns_limit_k_min 0
_diffrn_reflns_limit_l_max 0
_diffrn_reflns_limit_l_min -23
_diffrn_reflns_number 4182
_diffrn_reflns_reduction_process 'Lp corrections applied'
_diffrn_reflns_theta_max 27.50
_diffrn_reflns_theta_min 2.56
_diffrn_standards_decay_% 2.38
_diffrn_standards_interval_count 150
_diffrn_standards_number 3
_exptl_absorpt_coefficient_mu 11.631
_exptl_absorpt_correction_T_max 0.997
_exptl_absorpt_correction_T_min 0.612
_exptl_absorpt_correction_type psi-scan
_exptl_absorpt_process_details '(North, Phillips & Mathews, 1968)'
_exptl_crystal_colour orange
_exptl_crystal_density_diffrn 2.160
_exptl_crystal_density_method 'not measured'
_exptl_crystal_description plate
_exptl_crystal_F_000 2160.00
_exptl_crystal_size_max 0.600
_exptl_crystal_size_mid 0.200
_exptl_crystal_size_min 0.100
_refine_diff_density_max 0.99
_refine_diff_density_min -1.04
_refine_ls_extinction_coef 0.00060(6)
_refine_ls_extinction_method 'Zachariasen(1967) type 2 Gaussian isotropic'
_refine_ls_goodness_of_fit_ref 1.298
_refine_ls_hydrogen_treatment noref
_refine_ls_matrix_type full
_refine_ls_number_constraints 0
_refine_ls_number_parameters 174
_refine_ls_number_reflns 2718
_refine_ls_number_restraints 0
_refine_ls_R_factor_all 0.0327
_refine_ls_R_factor_gt 0.0327
_refine_ls_shift/su_max 0.0020
_refine_ls_shift/su_mean 0.0000
_refine_ls_structure_factor_coef F
_refine_ls_weighting_details 'w = 1/[\s^2^(Fo) + 0.00014|Fo|^2^]'
_refine_ls_weighting_scheme calc
_refine_ls_wR_factor_gt 0.0340
_refine_ls_wR_factor_ref 0.0340
_reflns_number_gt 2718
_reflns_number_total 4181
_reflns_threshold_expression >3.0sigma(I)
_cod_database_code 4060817

loop_
_symmetry_equiv_pos_as_xyz
x,y,z
-x,-y,1/2+z
x,1/2-y,-z
-x,1/2+y,1/2-z
-x,-y,-z
x,y,1/2-z
-x,1/2+y,z
x,1/2-y,1/2+z

loop_
_atom_site_label
_atom_site_type_symbol
_atom_site_fract_x
_atom_site_fract_y
_atom_site_fract_z
_atom_site_U_iso_or_equiv
_atom_site_adp_type
_atom_site_occupancy
_atom_site_calc_flag
_atom_site_refinement_flags
_atom_site_disorder_assembly
_atom_site_disorder_group
Ir(1) Ir 0.06781(5) 0.16265(2) 0.2500 0.0418(1) Uani 1.00 d S . .
Ir(2) Ir 0.25630(3) 0.03360(2) 0.15052(2) 0.03888(9) Uani 1.00 d . . .
Cl Cl -0.1682(4) -0.0464(2) 0.2500 0.069(1) Uani 1.00 d S . .
S(1) S 0.2865(3) 0.1118(2) 0.2500 0.0387(8) Uani 1.00 d S . .
S(2) S 0.0367(2) 0.0821(1) 0.1539(1) 0.0450(6) Uani 1.00 d . . .
S(3) S 0.2044(3) -0.0405(2) 0.2500 0.0422(8) Uani 1.00 d S . .
C(1) C 0.079(2) 0.263(1) 0.299(1) 0.048(5) Uiso 0.50 d P . .
C(2) C -0.059(2) 0.242(1) 0.298(1) 0.046(5) Uiso 0.50 d P . .
C(3) C -0.094(2) 0.238(1) 0.227(1) 0.057(7) Uiso 0.50 d P . .
C(4) C 0.024(2) 0.250(1) 0.175(1) 0.063(6) Uiso 0.50 d P . .
C(5) C 0.131(2) 0.2676(9) 0.2233(9) 0.049(5) Uiso 0.50 d P . .
C(6) C 0.145(3) 0.282(2) 0.368(2) 0.125(10) Uiso 0.50 d P . .
C(7) C -0.156(3) 0.235(1) 0.354(1) 0.100(8) Uiso 0.50 d P . .
C(8) C -0.227(2) 0.223(1) 0.185(1) 0.084(7) Uiso 0.50 d P . .
C(9) C 0.030(3) 0.250(2) 0.093(1) 0.113(9) Uiso 0.50 d P . .
C(10) C 0.273(2) 0.286(1) 0.205(1) 0.089(7) Uiso 0.50 d P . .
C(11) C 0.3719(9) 0.0766(5) 0.0606(5) 0.054(3) Uani 1.00 d . . .
C(12) C 0.2764(8) 0.0320(5) 0.0290(4) 0.049(3) Uani 1.00 d . . .
C(13) C 0.3004(9) -0.0360(5) 0.0565(5) 0.052(3) Uani 1.00 d . . .
C(14) C 0.4182(9) -0.0309(5) 0.1042(4) 0.052(3) Uani 1.00 d . . .
C(15) C 0.4624(9) 0.0379(6) 0.1064(5) 0.058(3) Uani 1.00 d . . .
C(16) C 0.388(1) 0.1509(6) 0.0446(6) 0.083(4) Uani 1.00 d . . .
C(17) C 0.170(1) 0.0523(6) -0.0270(5) 0.073(4) Uani 1.00 d . . .
C(18) C 0.227(1) -0.0989(5) 0.0376(6) 0.070(3) Uani 1.00 d . . .
C(19) C 0.483(1) -0.0895(7) 0.1423(6) 0.085(4) Uani 1.00 d . . .
C(20) C 0.586(1) 0.0639(7) 0.1446(5) 0.080(4) Uani 1.00 d . . .
H(1) H 0.1367 0.2468 0.4027 0.1504 Uiso 0.50 calc P . .
H(2) H 0.2381 0.2910 0.3586 0.1504 Uiso 0.50 calc P . .
H(3) H 0.1037 0.3222 0.3867 0.1504 Uiso 0.50 calc P . .
H(4) H -0.1149 0.2430 0.4003 0.1205 Uiso 0.50 calc P . .
H(5) H -0.2265 0.2670 0.3461 0.1205 Uiso 0.50 calc P . .
H(6) H -0.1920 0.1906 0.3523 0.1205 Uiso 0.50 calc P . .
H(7) H -0.2984 0.2172 0.2200 0.1007 Uiso 0.50 calc P . .
H(8) H -0.2485 0.2596 0.1531 0.1007 Uiso 0.50 calc P . .
H(9) H -0.2173 0.1826 0.1571 0.1007 Uiso 0.50 calc P . .
H(10) H 0.1011 0.2208 0.0774 0.1351 Uiso 0.50 calc P . .
H(11) H -0.0535 0.2338 0.0741 0.1351 Uiso 0.50 calc P . .
H(12) H 0.0462 0.2944 0.0757 0.1351 Uiso 0.50 calc P . .
H(13) H 0.3176 0.2482 0.1838 0.1062 Uiso 0.50 calc P . .
H(14) H 0.2734 0.3226 0.1707 0.1062 Uiso 0.50 calc P . .
H(15) H 0.3191 0.2995 0.2500 0.1062 Uiso 1.00 calc S . .
H(16) H 0.4732 0.1584 0.0215 0.0993 Uiso 1.00 calc . . .
H(17) H 0.3179 0.1654 0.0127 0.0993 Uiso 1.00 calc . . .
H(18) H 0.3843 0.1757 0.0895 0.0993 Uiso 1.00 calc . . .
H(19) H 0.1129 0.0859 -0.0062 0.0871 Uiso 1.00 calc . . .
H(20) H 0.2130 0.0698 -0.0699 0.0871 Uiso 1.00 calc . . .
H(21) H 0.1178 0.0137 -0.0400 0.0871 Uiso 1.00 calc . . .
H(22) H 0.1929 -0.1190 0.0814 0.0838 Uiso 1.00 calc . . .
H(23) H 0.1545 -0.0886 0.0052 0.0838 Uiso 1.00 calc . . .
H(24) H 0.2873 -0.1296 0.0140 0.0838 Uiso 1.00 calc . . .
H(25) H 0.4190 -0.1109 0.1736 0.1025 Uiso 1.00 calc . . .
H(26) H 0.5144 -0.1210 0.1065 0.1025 Uiso 1.00 calc . . .
H(27) H 0.5572 -0.0738 0.1710 0.1025 Uiso 1.00 calc . . .
H(28) H 0.6265 0.0282 0.1720 0.0958 Uiso 1.00 calc . . .
H(29) H 0.6481 0.0804 0.1090 0.0958 Uiso 1.00 calc . . .
H(30) H 0.5613 0.0995 0.1773 0.0958 Uiso 1.00 calc . . .
H(31) H -0.0218 0.0349 0.1884 0.0689 Uiso 1.00 calc . . .
H(32) H 0.0658 -0.0402 0.2500 0.0689 Uiso 1.00 calc S . .

loop_
_atom_site_aniso_label
_atom_site_aniso_U_11
_atom_site_aniso_U_22
_atom_site_aniso_U_33
_atom_site_aniso_U_12
_atom_site_aniso_U_13
_atom_site_aniso_U_23
Ir(1) 0.0464(3) 0.0279(2) 0.0512(3) -0.0016(2) 0.0000 0.0000
Ir(2) 0.0403(2) 0.0467(2) 0.0296(2) 0.0008(2) 0.0015(1) -0.0018(2)
Cl 0.054(2) 0.064(2) 0.090(3) -0.012(2) 0.0000 0.0000
S(1) 0.038(2) 0.044(2) 0.035(1) -0.006(1) 0.0000 0.0000
S(2) 0.043(1) 0.051(1) 0.041(1) 0.002(1) -0.0044(9) -0.001(1)
S(3) 0.046(2) 0.039(2) 0.042(2) 0.001(1) 0.0000 0.0000
C(11) 0.059(6) 0.064(7) 0.039(5) -0.012(5) 0.010(4) 0.000(5)
C(12) 0.046(5) 0.072(7) 0.028(4) 0.005(5) 0.010(4) -0.003(5)
C(13) 0.051(5) 0.065(7) 0.040(5) 0.009(5) 0.008(4) -0.004(5)
C(14) 0.045(5) 0.079(7) 0.033(4) 0.015(5) 0.010(4) -0.012(5)
C(15) 0.042(5) 0.085(8) 0.048(5) 0.003(5) 0.011(4) -0.015(6)
C(16) 0.092(8) 0.085(9) 0.071(7) -0.015(7) 0.031(6) 0.006(7)
C(17) 0.066(7) 0.103(9) 0.049(6) 0.002(6) -0.011(5) 0.000(6)
C(18) 0.086(8) 0.060(7) 0.064(7) -0.001(6) 0.011(6) -0.014(6)
C(19) 0.086(8) 0.109(10) 0.061(7) 0.046(7) 0.007(6) 0.008(7)
C(20) 0.058(6) 0.12(1) 0.060(7) -0.017(7) 0.014(5) -0.018(7)

loop_
_atom_type_symbol
_atom_type_description
_atom_type_scat_dispersion_real
_atom_type_scat_dispersion_imag
_atom_type_scat_source
C C 0.003 0.002 'International Tables for Crystallography (1992, Vol. C, Tables 4.2.6.8 and 6.1.1.1)'
H H 0.000 0.000 'International Tables for Crystallography (1992, Vol. C, Table 6.1.1.2)'
S S 0.125 0.123 'International Tables for Crystallography (1992, Vol. C, Tables 4.2.6.8 and 6.1.1.1)'
Ir Ir -1.444 7.990 'International Tables for Crystallography (1992, Vol. C, Tables 4.2.6.8 and 6.1.1.1)'
Cl Cl 0.148 0.159 'International Tables for Crystallography (1992, Vol. C, Tables 4.2.6.8 and 6.1.1.1)'

loop_
_geom_angle_atom_site_label_1
_geom_angle_atom_site_label_2
_geom_angle_atom_site_label_3
_geom_angle
_geom_angle_site_symmetry_1
_geom_angle_site_symmetry_2
_geom_angle_site_symmetry_3
_geom_angle_publ_flag
S(1) Ir(1) S(2) 80.57(7) 1_555 1_555 1_555 yes
S(1) Ir(1) S(2) 80.57(7) 1_555 1_555 6_555 yes
S(1) Ir(1) C(1) 109.6(5) 1_555 1_555 1_555 yes
S(1) Ir(1) C(1) 109.6(5) 1_555 1_555 6_555 yes
S(1) Ir(1) C(2) 145.3(6) 1_555 1_555 1_555 yes
S(1) Ir(1) C(2) 145.3(6) 1_555 1_555 6_555 yes
S(1) Ir(1) C(3) 158.8(5) 1_555 1_555 1_555 yes
S(1) Ir(1) C(3) 158.8(5) 1_555 1_555 6_555 yes
S(1) Ir(1) C(4) 119.9(6) 1_555 1_555 1_555 yes
S(1) Ir(1) C(4) 119.9(6) 1_555 1_555 6_555 yes
S(1) Ir(1) C(5) 98.0(5) 1_555 1_555 1_555 yes
S(1) Ir(1) C(5) 98.0(5) 1_555 1_555 6_555 yes
S(2) Ir(1) S(2) 94.1(1) 1_555 1_555 6_555 yes
S(2) Ir(1) C(1) 156.4(5) 1_555 1_555 1_555 yes
S(2) Ir(1) C(1) 108.3(6) 1_555 1_555 6_555 yes
S(2) Ir(1) C(2) 134.1(6) 1_555 1_555 1_555 yes
S(2) Ir(1) C(2) 96.6(5) 1_555 1_555 6_555 yes
S(2) Ir(1) C(3) 102.5(5) 1_555 1_555 1_555 yes
S(2) Ir(1) C(3) 119.7(5) 1_555 1_555 6_555 yes
S(2) Ir(1) C(4) 92.7(6) 1_555 1_555 1_555 yes
S(2) Ir(1) C(4) 159.3(6) 1_555 1_555 6_555 yes
S(2) Ir(1) C(5) 120.1(4) 1_555 1_555 1_555 yes
S(2) Ir(1) C(5) 145.2(4) 1_555 1_555 6_555 yes
S(2) Ir(1) C(1) 108.3(6) 6_555 1_555 1_555 yes
S(2) Ir(1) C(1) 156.4(5) 6_555 1_555 6_555 yes
S(2) Ir(1) C(2) 96.6(5) 6_555 1_555 1_555 yes
S(2) Ir(1) C(2) 134.1(6) 6_555 1_555 6_555 yes
S(2) Ir(1) C(3) 119.7(5) 6_555 1_555 1_555 yes
S(2) Ir(1) C(3) 102.5(5) 6_555 1_555 6_555 yes
S(2) Ir(1) C(4) 159.3(6) 6_555 1_555 1_555 yes
S(2) Ir(1) C(4) 92.7(6) 6_555 1_555 6_555 yes
S(2) Ir(1) C(5) 145.2(4) 6_555 1_555 1_555 yes
S(2) Ir(1) C(5) 120.1(4) 6_555 1_555 6_555 yes
C(1) Ir(1) C(1) 48(1) 1_555 1_555 6_555 yes
C(1) Ir(1) C(2) 38.3(7) 1_555 1_555 1_555 yes
C(1) Ir(1) C(2) 62.6(7) 1_555 1_555 6_555 yes
C(1) Ir(1) C(3) 60.4(7) 1_555 1_555 1_555 yes
C(1) Ir(1) C(3) 49.4(7) 1_555 1_555 6_555 yes
C(1) Ir(1) C(4) 63.7(8) 1_555 1_555 1_555 yes
C(1) Ir(1) C(4) 19.7(6) 1_555 1_555 6_555 yes
C(1) Ir(1) C(5) 39.1(7) 1_555 1_555 1_555 yes
C(1) Ir(1) C(5) 17.2(6) 1_555 1_555 6_555 yes
C(1) Ir(1) C(2) 62.6(7) 6_555 1_555 1_555 yes
C(1) Ir(1) C(2) 38.3(7) 6_555 1_555 6_555 yes
C(1) Ir(1) C(3) 49.4(7) 6_555 1_555 1_555 yes
C(1) Ir(1) C(3) 60.4(7) 6_555 1_555 6_555 yes
C(1) Ir(1) C(4) 19.7(6) 6_555 1_555 1_555 yes
C(1) Ir(1) C(4) 63.7(8) 6_555 1_555 6_555 yes
C(1) Ir(1) C(5) 17.2(6) 6_555 1_555 1_555 yes
C(1) Ir(1) C(5) 39.1(7) 6_555 1_555 6_555 yes
C(2) Ir(1) C(2) 46(1) 1_555 1_555 6_555 yes
C(2) Ir(1) C(3) 35.2(7) 1_555 1_555 1_555 yes
C(2) Ir(1) C(3) 14.7(7) 1_555 1_555 6_555 yes
C(2) Ir(1) C(4) 64.9(8) 1_555 1_555 1_555 yes
C(2) Ir(1) C(4) 25.4(6) 1_555 1_555 6_555 yes
C(2) Ir(1) C(5) 65.0(7) 1_555 1_555 1_555 yes
C(2) Ir(1) C(5) 53.4(7) 1_555 1_555 6_555 yes
C(2) Ir(1) C(3) 14.7(7) 6_555 1_555 1_555 yes
C(2) Ir(1) C(3) 35.2(7) 6_555 1_555 6_555 yes
C(2) Ir(1) C(4) 25.4(6) 6_555 1_555 1_555 yes
C(2) Ir(1) C(4) 64.9(8) 6_555 1_555 6_555 yes
C(2) Ir(1) C(5) 53.4(7) 6_555 1_555 1_555 yes
C(2) Ir(1) C(5) 65.0(7) 6_555 1_555 6_555 yes
C(3) Ir(1) C(3) 21.9(9) 1_555 1_555 6_555 yes
C(3) Ir(1) C(4) 39.6(7) 1_555 1_555 1_555 yes
C(3) Ir(1) C(4) 57.3(8) 1_555 1_555 6_555 yes
C(3) Ir(1) C(5) 62.2(7) 1_555 1_555 1_555 yes
C(3) Ir(1) C(5) 67.4(7) 1_555 1_555 6_555 yes
C(3) Ir(1) C(4) 57.3(8) 6_555 1_555 1_555 yes
C(3) Ir(1) C(4) 39.6(7) 6_555 1_555 6_555 yes
C(3) Ir(1) C(5) 67.4(7) 6_555 1_555 1_555 yes
C(3) Ir(1) C(5) 62.2(7) 6_555 1_555 6_555 yes
C(4) Ir(1) C(4) 74(1) 1_555 1_555 6_555 yes
C(4) Ir(1) C(5) 36.9(7) 1_555 1_555 1_555 yes
C(4) Ir(1) C(5) 57.6(7) 1_555 1_555 6_555 yes
C(4) Ir(1) C(5) 57.6(7) 6_555 1_555 1_555 yes
C(4) Ir(1) C(5) 36.9(7) 6_555 1_555 6_555 yes
C(5) Ir(1) C(5) 25.2(8) 1_555 1_555 6_555 yes
S(1) Ir(2) S(2) 80.48(9) 1_555 1_555 1_555 yes
S(1) Ir(2) S(3) 81.61(8) 1_555 1_555 1_555 yes
S(1) Ir(2) C(11) 104.3(3) 1_555 1_555 1_555 yes
S(1) Ir(2) C(12) 138.4(3) 1_555 1_555 1_555 yes
S(1) Ir(2) C(13) 161.5(2) 1_555 1_555 1_555 yes
S(1) Ir(2) C(14) 124.5(2) 1_555 1_555 1_555 yes
S(1) Ir(2) C(15) 97.6(3) 1_555 1_555 1_555 yes
S(2) Ir(2) S(3) 91.77(9) 1_555 1_555 1_555 yes
S(2) Ir(2) C(11) 110.2(3) 1_555 1_555 1_555 yes
S(2) Ir(2) C(12) 96.5(2) 1_555 1_555 1_555 yes
S(2) Ir(2) C(13) 116.5(2) 1_555 1_555 1_555 yes
S(2) Ir(2) C(14) 154.8(2) 1_555 1_555 1_555 yes
S(2) Ir(2) C(15) 147.7(3) 1_555 1_555 1_555 yes
S(3) Ir(2) C(11) 157.8(3) 1_555 1_555 1_555 yes
S(3) Ir(2) C(12) 139.9(3) 1_555 1_555 1_555 yes
S(3) Ir(2) C(13) 104.0(3) 1_555 1_555 1_555 yes
S(3) Ir(2) C(14) 95.1(3) 1_555 1_555 1_555 yes
S(3) Ir(2) C(15) 120.1(3) 1_555 1_555 1_555 yes
C(11) Ir(2) C(12) 37.7(3) 1_555 1_555 1_555 yes
C(11) Ir(2) C(13) 64.1(3) 1_555 1_555 1_555 yes
C(11) Ir(2) C(14) 63.7(4) 1_555 1_555 1_555 yes
C(11) Ir(2) C(15) 38.6(3) 1_555 1_555 1_555 yes
C(12) Ir(2) C(13) 38.2(3) 1_555 1_555 1_555 yes
C(12) Ir(2) C(14) 63.2(3) 1_555 1_555 1_555 yes
C(12) Ir(2) C(15) 63.5(3) 1_555 1_555 1_555 yes
C(13) Ir(2) C(14) 38.2(3) 1_555 1_555 1_555 yes
C(13) Ir(2) C(15) 64.1(3) 1_555 1_555 1_555 yes
C(14) Ir(2) C(15) 37.8(3) 1_555 1_555 1_555 yes
Ir(1) S(1) Ir(2) 99.11(8) 1_555 1_555 1_555 yes
Ir(1) S(1) Ir(2) 99.11(8) 1_555 1_555 6_555 yes
Ir(2) S(1) Ir(2) 97.7(1) 1_555 1_555 6_555 yes
Ir(1) S(2) Ir(2) 99.78(8) 1_555 1_555 1_555 yes
Ir(1) S(2) H(31) 101.0(1) 1_555 1_555 1_555 no
Ir(2) S(2) H(31) 97.7(1) 1_555 1_555 1_555 no
Ir(2) S(3) Ir(2) 98.5(1) 1_555 1_555 6_555 yes
Ir(2) S(3) H(32) 102.3(1) 1_555 1_555 1_555 no
Ir(2) S(3) H(32) 102.3(1) 6_555 1_555 1_555 no
Ir(1) C(1) C(1) 65.7(6) 1_555 1_555 6_555 yes
Ir(1) C(1) C(2) 71(1) 1_555 1_555 1_555 yes
Ir(1) C(1) C(3) 66.7(9) 1_555 1_555 6_555 yes
Ir(1) C(1) C(4) 84(2) 1_555 1_555 6_555 yes
Ir(1) C(1) C(5) 71(1) 1_555 1_555 1_555 yes
Ir(1) C(1) C(5) 84(2) 1_555 1_555 6_555 yes
Ir(1) C(1) C(6) 127(1) 1_555 1_555 1_555 yes
C(1) C(1) C(2) 88(1) 6_555 1_555 1_555 yes
C(1) C(1) C(3) 75.2(9) 6_555 1_555 6_555 yes
C(1) C(1) C(4) 127(2) 6_555 1_555 6_555 yes
C(1) C(1) C(5) 20.5(10) 6_555 1_555 1_555 yes
C(1) C(1) C(5) 51(2) 6_555 1_555 6_555 yes
C(1) C(1) C(6) 148(1) 6_555 1_555 1_555 yes
C(2) C(1) C(3) 13(1) 1_555 1_555 6_555 yes
C(2) C(1) C(4) 39(2) 1_555 1_555 6_555 yes
C(2) C(1) C(5) 109(1) 1_555 1_555 1_555 yes
C(2) C(1) C(5) 139(3) 1_555 1_555 6_555 yes
C(2) C(1) C(6) 121(2) 1_555 1_555 1_555 yes
C(3) C(1) C(4) 53(2) 6_555 1_555 6_555 yes
C(3) C(1) C(5) 95(1) 6_555 1_555 1_555 yes
C(3) C(1) C(5) 126(3) 6_555 1_555 6_555 yes
C(3) C(1) C(6) 134(2) 6_555 1_555 1_555 yes
C(4) C(1) C(5) 147(3) 6_555 1_555 1_555 yes
C(4) C(1) C(5) 168(4) 6_555 1_555 6_555 yes
C(4) C(1) C(6) 83(2) 6_555 1_555 1_555 yes
C(5) C(1) C(5) 30(1) 1_555 1_555 6_555 yes
C(5) C(1) C(6) 128(1) 1_555 1_555 1_555 yes
C(5) C(1) C(6) 98(2) 6_555 1_555 1_555 yes
Ir(1) C(2) C(1) 70(1) 1_555 1_555 1_555 yes
Ir(1) C(2) C(2) 66.7(6) 1_555 1_555 6_555 yes
Ir(1) C(2) C(3) 73(1) 1_555 1_555 1_555 yes
Ir(1) C(2) C(3) 86(3) 1_555 1_555 6_555 yes
Ir(1) C(2) C(4) 80(1) 1_555 1_555 6_555 yes
Ir(1) C(2) C(7) 127(1) 1_555 1_555 1_555 yes
Ir(1) C(2) C(8) 117(1) 1_555 1_555 6_555 yes
C(1) C(2) C(2) 91(1) 1_555 1_555 6_555 yes
C(1) C(2) C(3) 106(1) 1_555 1_555 1_555 yes
C(1) C(2) C(3) 129(3) 1_555 1_555 6_555 yes
C(1) C(2) C(4) 29(1) 1_555 1_555 6_555 yes
C(1) C(2) C(7) 132(2) 1_555 1_555 1_555 yes
C(1) C(2) C(8) 168(2) 1_555 1_555 6_555 yes
C(2) C(2) C(3) 15(1) 6_555 1_555 1_555 yes
C(2) C(2) C(3) 38(3) 6_555 1_555 6_555 yes
C(2) C(2) C(4) 120(1) 6_555 1_555 6_555 yes
C(2) C(2) C(7) 136(1) 6_555 1_555 1_555 yes
C(2) C(2) C(8) 100(1) 6_555 1_555 6_555 yes
C(3) C(2) C(3) 23(2) 1_555 1_555 6_555 yes
C(3) C(2) C(4) 135(2) 1_555 1_555 6_555 yes
C(3) C(2) C(7) 121(2) 1_555 1_555 1_555 yes
C(3) C(2) C(8) 84(1) 1_555 1_555 6_555 yes
C(3) C(2) C(4) 158(4) 6_555 1_555 6_555 yes
C(3) C(2) C(7) 98(3) 6_555 1_555 1_555 yes
C(3) C(2) C(8) 61(3) 6_555 1_555 6_555 yes
C(4) C(2) C(7) 103(2) 6_555 1_555 1_555 yes
C(4) C(2) C(8) 139(2) 6_555 1_555 6_555 yes
C(7) C(2) C(8) 36(1) 1_555 1_555 6_555 yes
Ir(1) C(3) C(1) 63.9(8) 1_555 1_555 6_555 yes
Ir(1) C(3) C(2) 70(1) 1_555 1_555 1_555 yes
Ir(1) C(3) C(2) 79(3) 1_555 1_555 6_555 yes
Ir(1) C(3) C(3) 79.0(5) 1_555 1_555 6_555 yes
Ir(1) C(3) C(4) 70(1) 1_555 1_555 1_555 yes
Ir(1) C(3) C(7) 115(1) 1_555 1_555 6_555 yes
Ir(1) C(3) C(8) 124(1) 1_555 1_555 1_555 yes
C(1) C(3) C(2) 89(1) 6_555 1_555 1_555 yes
C(1) C(3) C(2) 37(3) 6_555 1_555 6_555 yes
C(1) C(3) C(3) 104.8(9) 6_555 1_555 6_555 yes
C(1) C(3) C(4) 23.6(10) 6_555 1_555 1_555 yes
C(1) C(3) C(7) 97(1) 6_555 1_555 6_555 yes
C(1) C(3) C(8) 136(1) 6_555 1_555 1_555 yes
C(2) C(3) C(2) 126(4) 1_555 1_555 6_555 yes
C(2) C(3) C(3) 15(1) 1_555 1_555 6_555 yes
C(2) C(3) C(4) 112(1) 1_555 1_555 1_555 yes
C(2) C(3) C(7) 171(2) 1_555 1_555 6_555 yes
C(2) C(3) C(8) 134(1) 1_555 1_555 1_555 yes
C(2) C(3) C(3) 141(3) 6_555 1_555 6_555 yes
C(2) C(3) C(4) 13(2) 6_555 1_555 1_555 yes
C(2) C(3) C(7) 61(3) 6_555 1_555 6_555 yes
C(2) C(3) C(8) 99(3) 6_555 1_555 1_555 yes
C(3) C(3) C(4) 128(1) 6_555 1_555 1_555 yes
C(3) C(3) C(7) 156(1) 6_555 1_555 6_555 yes
C(3) C(3) C(8) 118(1) 6_555 1_555 1_555 yes
C(4) C(3) C(7) 74(1) 1_555 1_555 6_555 yes
C(4) C(3) C(8) 112(1) 1_555 1_555 1_555 yes
C(7) C(3) C(8) 38(1) 6_555 1_555 1_555 yes
Ir(1) C(4) C(1) 75(2) 1_555 1_555 6_555 yes
Ir(1) C(4) C(2) 74(1) 1_555 1_555 6_555 yes
Ir(1) C(4) C(3) 69(1) 1_555 1_555 1_555 yes
Ir(1) C(4) C(5) 70(1) 1_555 1_555 1_555 yes
Ir(1) C(4) C(6) 117(1) 1_555 1_555 6_555 yes
Ir(1) C(4) C(9) 126(1) 1_555 1_555 1_555 yes
C(1) C(4) C(2) 110(3) 6_555 1_555 6_555 yes
C(1) C(4) C(3) 103(2) 6_555 1_555 1_555 yes
C(1) C(4) C(5) 5(2) 6_555 1_555 1_555 yes
C(1) C(4) C(6) 67(2) 6_555 1_555 6_555 yes
C(1) C(4) C(9) 125(3) 6_555 1_555 1_555 yes
C(2) C(4) C(3) 7(1) 6_555 1_555 1_555 yes
C(2) C(4) C(5) 111(2) 6_555 1_555 1_555 yes
C(2) C(4) C(6) 165(2) 6_555 1_555 6_555 yes
C(2) C(4) C(9) 122(2) 6_555 1_555 1_555 yes
C(3) C(4) C(5) 103(1) 1_555 1_555 1_555 yes
C(3) C(4) C(6) 163(2) 1_555 1_555 6_555 yes
C(3) C(4) C(9) 130(2) 1_555 1_555 1_555 yes
C(5) C(4) C(6) 68(1) 1_555 1_555 6_555 yes
C(5) C(4) C(9) 126(2) 1_555 1_555 1_555 yes
C(6) C(4) C(9) 58(1) 6_555 1_555 1_555 yes
Ir(1) C(5) C(1) 69(1) 1_555 1_555 1_555 yes
Ir(1) C(5) C(1) 78(2) 1_555 1_555 6_555 yes
Ir(1) C(5) C(4) 72(1) 1_555 1_555 1_555 yes
Ir(1) C(5) C(5) 77.4(4) 1_555 1_555 6_555 yes
Ir(1) C(5) C(6) 113(1) 1_555 1_555 6_555 yes
Ir(1) C(5) C(10) 122(1) 1_555 1_555 1_555 yes
C(1) C(5) C(1) 108(3) 1_555 1_555 6_555 yes
C(1) C(5) C(4) 108(1) 1_555 1_555 1_555 yes
C(1) C(5) C(5) 20.5(10) 1_555 1_555 6_555 yes
C(1) C(5) C(6) 163(1) 1_555 1_555 6_555 yes
C(1) C(5) C(10) 123(1) 1_555 1_555 1_555 yes
C(1) C(5) C(4) 6(2) 6_555 1_555 1_555 yes
C(1) C(5) C(5) 128(2) 6_555 1_555 6_555 yes
C(1) C(5) C(6) 58(2) 6_555 1_555 6_555 yes
C(1) C(5) C(10) 128(3) 6_555 1_555 1_555 yes
C(4) C(5) C(5) 128(1) 1_555 1_555 6_555 yes
C(4) C(5) C(6) 59(1) 1_555 1_555 6_555 yes
C(4) C(5) C(10) 128(1) 1_555 1_555 1_555 yes
C(5) C(5) C(6) 168(1) 6_555 1_555 6_555 yes
C(5) C(5) C(10) 102(1) 6_555 1_555 1_555 yes
C(6) C(5) C(10) 70(1) 6_555 1_555 1_555 yes
C(1) C(6) C(4) 28(1) 1_555 1_555 6_555 yes
C(1) C(6) C(5) 22(1) 1_555 1_555 6_555 yes
C(1) C(6) C(9) 86(2) 1_555 1_555 6_555 yes
C(1) C(6) C(10) 72(1) 1_555 1_555 6_555 yes
C(4) C(6) C(5) 51(1) 6_555 1_555 6_555 yes
C(4) C(6) C(9) 58(1) 6_555 1_555 6_555 yes
C(4) C(6) C(10) 100(2) 6_555 1_555 6_555 yes
C(5) C(6) C(9) 108(2) 6_555 1_555 6_555 yes
C(5) C(6) C(10) 50(1) 6_555 1_555 6_555 yes
C(9) C(6) C(10) 152(2) 6_555 1_555 6_555 yes
C(2) C(7) C(3) 20(1) 1_555 1_555 6_555 yes
C(2) C(7) C(8) 90(2) 1_555 1_555 6_555 yes
C(3) C(7) C(8) 69(2) 6_555 1_555 6_555 yes
C(2) C(8) C(3) 18.8(9) 6_555 1_555 1_555 yes
C(2) C(8) C(7) 53(1) 6_555 1_555 6_555 yes
C(3) C(8) C(7) 72(2) 1_555 1_555 6_555 yes
C(4) C(9) C(6) 63(1) 1_555 1_555 6_555 yes
C(5) C(10) C(6) 59(1) 1_555 1_555 6_555 yes
C(5) C(10) C(10) 77(1) 1_555 1_555 6_555 yes
C(6) C(10) C(10) 136(1) 6_555 1_555 6_555 yes
Ir(2) C(11) C(12) 72.9(5) 1_555 1_555 1_555 yes
Ir(2) C(11) C(15) 71.8(5) 1_555 1_555 1_555 yes
Ir(2) C(11) C(16) 125.8(7) 1_555 1_555 1_555 yes
C(12) C(11) C(15) 108.7(9) 1_555 1_555 1_555 yes
C(12) C(11) C(16) 127.0(9) 1_555 1_555 1_555 yes
C(15) C(11) C(16) 124.1(9) 1_555 1_555 1_555 yes
Ir(2) C(12) C(11) 69.4(5) 1_555 1_555 1_555 yes
Ir(2) C(12) C(13) 71.7(5) 1_555 1_555 1_555 yes
Ir(2) C(12) C(17) 126.9(6) 1_555 1_555 1_555 yes
C(11) C(12) C(13) 109.1(8) 1_555 1_555 1_555 yes
C(11) C(12) C(17) 124.9(9) 1_555 1_555 1_555 yes
C(13) C(12) C(17) 125.9(9) 1_555 1_555 1_555 yes
Ir(2) C(13) C(12) 70.1(5) 1_555 1_555 1_555 yes
Ir(2) C(13) C(14) 70.2(5) 1_555 1_555 1_555 yes
Ir(2) C(13) C(18) 126.7(6) 1_555 1_555 1_555 yes
C(12) C(13) C(14) 105.7(8) 1_555 1_555 1_555 yes
C(12) C(13) C(18) 128.2(8) 1_555 1_555 1_555 yes
C(14) C(13) C(18) 126.0(9) 1_555 1_555 1_555 yes
Ir(2) C(14) C(13) 71.6(5) 1_555 1_555 1_555 yes
Ir(2) C(14) C(15) 70.3(5) 1_555 1_555 1_555 yes
Ir(2) C(14) C(19) 125.7(6) 1_555 1_555 1_555 yes
C(13) C(14) C(15) 109.1(9) 1_555 1_555 1_555 yes
C(13) C(14) C(19) 124(1) 1_555 1_555 1_555 yes
C(15) C(14) C(19) 126.3(9) 1_555 1_555 1_555 yes
Ir(2) C(15) C(11) 69.6(5) 1_555 1_555 1_555 yes
Ir(2) C(15) C(14) 71.8(5) 1_555 1_555 1_555 yes
Ir(2) C(15) C(20) 127.2(6) 1_555 1_555 1_555 yes
C(11) C(15) C(14) 107.3(8) 1_555 1_555 1_555 yes
C(11) C(15) C(20) 126(1) 1_555 1_555 1_555 yes
C(14) C(15) C(20) 126.1(10) 1_555 1_555 1_555 yes

loop_
_geom_bond_atom_site_label_1
_geom_bond_atom_site_label_2
_geom_bond_distance
_geom_bond_site_symmetry_1
_geom_bond_site_symmetry_2
_geom_bond_publ_flag
Ir(1) S(1) 2.385(3) 1_555 1_555 yes
Ir(1) S(2) 2.376(2) 1_555 1_555 yes
Ir(1) S(2) 2.376(2) 1_555 6_555 yes
Ir(1) C(1) 2.18(2) 1_555 1_555 yes
Ir(1) C(1) 2.18(2) 1_555 6_555 yes
Ir(1) C(2) 2.19(2) 1_555 1_555 yes
Ir(1) C(2) 2.19(2) 1_555 6_555 yes
Ir(1) C(3) 2.23(2) 1_555 1_555 yes
Ir(1) C(3) 2.23(2) 1_555 6_555 yes
Ir(1) C(4) 2.24(2) 1_555 1_555 yes
Ir(1) C(4) 2.24(2) 1_555 6_555 yes
Ir(1) C(5) 2.22(2) 1_555 1_555 yes
Ir(1) C(5) 2.22(2) 1_555 6_555 yes
Ir(2) S(1) 2.390(2) 1_555 1_555 yes
Ir(2) S(2) 2.375(2) 1_555 1_555 yes
Ir(2) S(3) 2.376(2) 1_555 1_555 yes
Ir(2) C(11) 2.162(8) 1_555 1_555 yes
Ir(2) C(12) 2.208(8) 1_555 1_555 yes
Ir(2) C(13) 2.230(9) 1_555 1_555 yes
Ir(2) C(14) 2.212(8) 1_555 1_555 yes
Ir(2) C(15) 2.192(8) 1_555 1_555 yes
C(1) C(2) 1.43(3) 1_555 1_555 yes
C(1) C(5) 1.47(2) 1_555 1_555 yes
C(1) C(6) 1.45(3) 1_555 1_555 yes
C(2) C(3) 1.34(3) 1_555 1_555 yes
C(2) C(7) 1.40(3) 1_555 1_555 yes
C(3) C(4) 1.51(3) 1_555 1_555 yes
C(3) C(8) 1.55(3) 1_555 1_555 yes
C(4) C(5) 1.41(3) 1_555 1_555 yes
C(4) C(9) 1.48(3) 1_555 1_555 yes
C(5) C(10) 1.49(3) 1_555 1_555 yes
C(11) C(12) 1.41(1) 1_555 1_555 yes
C(11) C(15) 1.44(1) 1_555 1_555 yes
C(11) C(16) 1.50(1) 1_555 1_555 yes
C(12) C(13) 1.45(1) 1_555 1_555 yes
C(12) C(17) 1.51(1) 1_555 1_555 yes
C(13) C(14) 1.45(1) 1_555 1_555 yes
C(13) C(18) 1.48(1) 1_555 1_555 yes
C(14) C(15) 1.43(1) 1_555 1_555 yes
C(14) C(19) 1.49(1) 1_555 1_555 yes
C(15) C(20) 1.49(1) 1_555 1_555 yes

loop_
_geom_contact_atom_site_label_1
_geom_contact_atom_site_label_2
_geom_contact_distance
_geom_contact_site_symmetry_1
_geom_contact_site_symmetry_2
_geom_contact_publ_flag
Ir(1) Ir(2) 3.6339(5) 1_555 1_555 ?
Ir(2) Ir(2) 3.6006(6) 1_555 6_555 ?
